data_7110164
loop_
_publ_author_name
'Pengfei Ai'
'Andreas A. Danopoulos'
'Pierre Braunstein'
'Kirill Yu. Monakhovc'

_publ_section_title
;
 A novel, rigid diphosphine with an active NHC spacer; di- and trinuclear
 complexes of d10 coinage metals
;
_journal_name_full Chem.Commun.
_journal_page_first 103
_journal_paper_doi 10.1039/c3cc47370h
_journal_volume 50
_journal_year 2013
_chemical_formula_moiety 'C38 H76 Cu2 N4 P4, 2(C F3 O3 S)'
_chemical_formula_sum 'C40 H76 Cu2 F6 N4 O6 P4 S2'
_chemical_formula_weight 1138.13
_chemical_name_systematic
;
 ?
;
_space_group_IT_number 14
_symmetry_cell_setting monoclinic
_symmetry_space_group_name_Hall '-P 2ybc'
_symmetry_space_group_name_H-M 'P 1 21/c 1'
_atom_sites_solution_hydrogens geom
_atom_sites_solution_primary direct
_atom_sites_solution_secondary difmap
_audit_creation_method SHELXL-97
_cell_angle_alpha 90.00
_cell_angle_beta 94.3950(10)
_cell_angle_gamma 90.00
_cell_formula_units_Z 2
_cell_length_a 8.8473(5)
_cell_length_b 13.1451(7)
_cell_length_c 23.5989(13)
_cell_measurement_reflns_used 4917
_cell_measurement_temperature 173(2)
_cell_measurement_theta_max 28.25
_cell_measurement_theta_min 2.31
_cell_volume 2736.4(3)
_computing_cell_refinement 'Bruker SAINT'
_computing_data_collection 'Bruker APEX2'
_computing_data_reduction 'Bruker SAINT'
_computing_molecular_graphics 'Bruker SHELXTL'
_computing_publication_material 'Bruker SHELXTL'
_computing_structure_refinement 'SHELXL-97 (Sheldrick, 2008)'
_computing_structure_solution 'SHELXS-97 (Sheldrick, 2008)'
_diffrn_ambient_temperature 173(2)
_diffrn_measured_fraction_theta_full 0.998
_diffrn_measured_fraction_theta_max 0.998
_diffrn_measurement_device_type 'Bruker APEX-II CCD'
_diffrn_measurement_method '\f and \w scans'
_diffrn_radiation_monochromator triumph
_diffrn_radiation_source 'sealed tube'
_diffrn_radiation_type MoK\a
_diffrn_radiation_wavelength 0.71073
_diffrn_reflns_av_R_equivalents 0.0486
_diffrn_reflns_av_sigmaI/netI 0.0617
_diffrn_reflns_limit_h_max 12
_diffrn_reflns_limit_h_min -12
_diffrn_reflns_limit_k_max 17
_diffrn_reflns_limit_k_min -17
_diffrn_reflns_limit_l_max 32
_diffrn_reflns_limit_l_min -31
_diffrn_reflns_number 22020
_diffrn_reflns_theta_full 29.02
_diffrn_reflns_theta_max 29.02
_diffrn_reflns_theta_min 1.77
_exptl_absorpt_coefficient_mu 1.034
_exptl_absorpt_correction_T_max 0.9501
_exptl_absorpt_correction_T_min 0.6824
_exptl_absorpt_correction_type multi-scan
_exptl_absorpt_process_details sadabs
_exptl_crystal_colour colourless
_exptl_crystal_density_diffrn 1.381
_exptl_crystal_density_method 'not measured'
_exptl_crystal_description plate
_exptl_crystal_F_000 1192
_exptl_crystal_size_max 0.40
_exptl_crystal_size_mid 0.14
_exptl_crystal_size_min 0.05
_refine_diff_density_max 1.454
_refine_diff_density_min -1.336
_refine_diff_density_rms 0.146
_refine_ls_extinction_method none
_refine_ls_goodness_of_fit_ref 1.038
_refine_ls_hydrogen_treatment constr
_refine_ls_matrix_type full
_refine_ls_number_parameters 289
_refine_ls_number_reflns 7272
_refine_ls_number_restraints 0
_refine_ls_restrained_S_all 1.038
_refine_ls_R_factor_all 0.1190
_refine_ls_R_factor_gt 0.0742
_refine_ls_shift/su_max 0.000
_refine_ls_shift/su_mean 0.000
_refine_ls_structure_factor_coef Fsqd
_refine_ls_weighting_details 'calc w=1/[\s^2^(Fo^2^)+(0.1155P)^2^+7.9422P] where P=(Fo^2^+2Fc^2^)/3'
_refine_ls_weighting_scheme calc
_refine_ls_wR_factor_gt 0.2009
_refine_ls_wR_factor_ref 0.2284
_reflns_number_gt 4812
_reflns_number_total 7272
_reflns_threshold_expression I>2\s(I)
_cod_data_source_file c3cc47370h.txt
_cod_data_source_block pbad130416
_cod_original_sg_symbol_H-M 'P 21/c'
_cod_database_code 7110164

loop_
_symmetry_equiv_pos_as_xyz
'x, y, z'
'-x, y+1/2, -z+1/2'
'-x, -y, -z'
'x, -y-1/2, z-1/2'

loop_
_atom_site_label
_atom_site_type_symbol
_atom_site_fract_x
_atom_site_fract_y
_atom_site_fract_z
_atom_site_U_iso_or_equiv
_atom_site_adp_type
_atom_site_occupancy
_atom_site_symmetry_multiplicity
_atom_site_calc_flag
_atom_site_refinement_flags
C1 C 0.3877(4) 0.6554(3) -0.01337(16) 0.0168(8) Uani 1 1 d .
C2 C 0.3519(5) 0.7577(4) -0.08944(18) 0.0240(9) Uani 1 1 d .
H2 H 0.3531 0.7829 -0.1271 0.029 Uiso 1 1 calc R
C3 C 0.2986(5) 0.8063(4) -0.04571(18) 0.0247(9) Uani 1 1 d .
H3 H 0.2538 0.8720 -0.0465 0.030 Uiso 1 1 calc R
C4 C 0.3549(5) 0.5200(4) -0.15982(19) 0.0254(9) Uani 1 1 d .
C5 C 0.4357(7) 0.4459(5) -0.1975(2) 0.0430(14) Uani 1 1 d .
H5A H 0.3602 0.4053 -0.2200 0.064 Uiso 1 1 calc R
H5B H 0.5014 0.4007 -0.1735 0.064 Uiso 1 1 calc R
H5C H 0.4971 0.4843 -0.2229 0.064 Uiso 1 1 calc R
C6 C 0.2691(6) 0.6004(4) -0.1953(2) 0.0326(11) Uani 1 1 d .
H6A H 0.3409 0.6416 -0.2151 0.049 Uiso 1 1 calc R
H6B H 0.2136 0.6443 -0.1705 0.049 Uiso 1 1 calc R
H6C H 0.1974 0.5674 -0.2232 0.049 Uiso 1 1 calc R
C7 C 0.2421(6) 0.4608(5) -0.1255(2) 0.0406(13) Uani 1 1 d .
H7A H 0.1956 0.5074 -0.0995 0.061 Uiso 1 1 calc R
H7B H 0.2960 0.4068 -0.1036 0.061 Uiso 1 1 calc R
H7C H 0.1630 0.4306 -0.1516 0.061 Uiso 1 1 calc R
C8 C 0.6646(5) 0.6355(4) -0.1331(2) 0.0315(11) Uani 1 1 d .
C9 C 0.7285(7) 0.7060(6) -0.0848(3) 0.0510(16) Uani 1 1 d .
H9A H 0.7436 0.6670 -0.0494 0.077 Uiso 1 1 calc R
H9B H 0.6569 0.7616 -0.0797 0.077 Uiso 1 1 calc R
H9C H 0.8257 0.7343 -0.0945 0.077 Uiso 1 1 calc R
C10 C 0.7808(7) 0.5528(6) -0.1428(3) 0.0533(18) Uani 1 1 d .
H10A H 0.7392 0.5060 -0.1724 0.080 Uiso 1 1 calc R
H10B H 0.8042 0.5151 -0.1074 0.080 Uiso 1 1 calc R
H10C H 0.8736 0.5841 -0.1549 0.080 Uiso 1 1 calc R
C11 C 0.6299(6) 0.6972(5) -0.1877(2) 0.0362(12) Uani 1 1 d .
H11A H 0.7211 0.7341 -0.1970 0.054 Uiso 1 1 calc R
H11B H 0.5485 0.7459 -0.1821 0.054 Uiso 1 1 calc R
H11C H 0.5979 0.6512 -0.2190 0.054 Uiso 1 1 calc R
C12 C 0.0836(5) 0.7853(4) 0.0715(2) 0.0342(11) Uani 1 1 d .
C13 C 0.0097(7) 0.6876(6) 0.0463(3) 0.0612(11) Uani 1 1 d .
H13A H 0.0434 0.6292 0.0698 0.092 Uiso 1 1 calc R
H13B H 0.0394 0.6779 0.0075 0.092 Uiso 1 1 calc R
H13C H -0.1009 0.6937 0.0456 0.092 Uiso 1 1 calc R
C14 C 0.0193(7) 0.8748(6) 0.0354(3) 0.0612(11) Uani 1 1 d .
H14A H -0.0914 0.8690 0.0302 0.092 Uiso 1 1 calc R
H14B H 0.0615 0.8735 -0.0018 0.092 Uiso 1 1 calc R
H14C H 0.0466 0.9390 0.0547 0.092 Uiso 1 1 calc R
C15 C 0.0436(7) 0.7962(6) 0.1326(3) 0.0612(11) Uani 1 1 d .
H15A H 0.0900 0.8583 0.1490 0.092 Uiso 1 1 calc R
H15B H 0.0818 0.7372 0.1546 0.092 Uiso 1 1 calc R
H15C H -0.0667 0.8003 0.1336 0.092 Uiso 1 1 calc R
C16 C 0.4135(6) 0.8698(4) 0.09349(19) 0.0293(10) Uani 1 1 d .
C17 C 0.5702(7) 0.8408(6) 0.0762(3) 0.0572(19) Uani 1 1 d .
H17A H 0.5691 0.8393 0.0347 0.086 Uiso 1 1 calc R
H17B H 0.5977 0.7734 0.0915 0.086 Uiso 1 1 calc R
H17C H 0.6445 0.8910 0.0914 0.086 Uiso 1 1 calc R
C18 C 0.4186(8) 0.8783(6) 0.1585(2) 0.0539(17) Uani 1 1 d .
H18A H 0.4487 0.8127 0.1756 0.081 Uiso 1 1 calc R
H18B H 0.3181 0.8971 0.1698 0.081 Uiso 1 1 calc R
H18C H 0.4923 0.9305 0.1715 0.081 Uiso 1 1 calc R
C19 C 0.3686(9) 0.9743(5) 0.0694(3) 0.0584(19) Uani 1 1 d .
H19A H 0.4455 1.0245 0.0825 0.088 Uiso 1 1 calc R
H19B H 0.2703 0.9941 0.0826 0.088 Uiso 1 1 calc R
H19C H 0.3611 0.9714 0.0278 0.088 Uiso 1 1 calc R
C20 C 0.9886(7) 0.1190(5) 0.2003(3) 0.0496(16) Uani 1 1 d .
O1 O 0.8447(7) -0.0440(4) 0.2215(2) 0.0749(17) Uani 1 1 d .
O2 O 0.7018(5) 0.1127(4) 0.2064(2) 0.0586(13) Uani 1 1 d .
O3 O 0.8112(6) 0.0297(3) 0.12762(18) 0.0520(11) Uani 1 1 d .
F1 F 1.1098(4) 0.0683(3) 0.1854(2) 0.0700(13) Uani 1 1 d .
F2 F 0.9789(4) 0.2055(3) 0.1706(2) 0.0717(13) Uani 1 1 d .
F3 F 1.0157(7) 0.1423(5) 0.2545(2) 0.120(2) Uani 1 1 d .
P1 P 0.50049(13) 0.56787(9) -0.10478(4) 0.0206(2) Uani 1 1 d .
P2 P 0.29021(13) 0.75739(9) 0.07441(5) 0.0207(2) Uani 1 1 d .
S1 S 0.81547(17) 0.04533(11) 0.18811(6) 0.0407(3) Uani 1 1 d .
Cu1 Cu 0.56410(7) 0.45007(5) -0.04155(2) 0.02989(19) Uani 1 1 d .
N1 N 0.4064(4) 0.6623(3) -0.06989(14) 0.0199(7) Uani 1 1 d .
N2 N 0.3209(4) 0.7426(3) 0.00153(14) 0.0193(7) Uani 1 1 d .

loop_
_atom_site_aniso_label
_atom_site_aniso_U_11
_atom_site_aniso_U_22
_atom_site_aniso_U_33
_atom_site_aniso_U_23
_atom_site_aniso_U_13
_atom_site_aniso_U_12
C1 0.0217(18) 0.0170(19) 0.0121(17) 0.0009(15) 0.0042(14) -0.0024(15)
C2 0.034(2) 0.024(2) 0.0142(19) 0.0097(17) 0.0013(16) 0.0042(18)
C3 0.032(2) 0.022(2) 0.020(2) 0.0053(17) 0.0013(17) 0.0029(18)
C4 0.031(2) 0.027(2) 0.019(2) -0.0036(18) 0.0033(17) 0.0023(18)
C5 0.055(3) 0.043(3) 0.030(3) -0.013(2) -0.001(2) 0.015(3)
C6 0.033(2) 0.039(3) 0.024(2) 0.000(2) -0.0056(19) 0.002(2)
C7 0.041(3) 0.042(3) 0.038(3) 0.005(2) 0.001(2) -0.013(2)
C8 0.022(2) 0.051(3) 0.021(2) 0.012(2) 0.0033(17) -0.002(2)
C9 0.037(3) 0.076(5) 0.039(3) 0.003(3) -0.001(2) -0.024(3)
C10 0.038(3) 0.079(5) 0.045(3) 0.025(3) 0.017(3) 0.021(3)
C11 0.034(3) 0.048(3) 0.028(3) 0.017(2) 0.008(2) -0.003(2)
C12 0.028(2) 0.041(3) 0.036(3) 0.012(2) 0.012(2) 0.005(2)
C13 0.0369(18) 0.075(3) 0.074(3) 0.019(2) 0.0167(18) 0.0084(18)
C14 0.0369(18) 0.075(3) 0.074(3) 0.019(2) 0.0167(18) 0.0084(18)
C15 0.0369(18) 0.075(3) 0.074(3) 0.019(2) 0.0167(18) 0.0084(18)
C16 0.040(3) 0.029(3) 0.019(2) -0.0101(19) 0.0082(18) -0.008(2)
C17 0.035(3) 0.068(5) 0.069(4) -0.033(4) 0.012(3) -0.018(3)
C18 0.073(4) 0.064(4) 0.023(3) -0.012(3) 0.001(3) -0.020(4)
C19 0.090(5) 0.032(3) 0.052(4) 0.000(3) -0.002(4) -0.018(3)
C20 0.035(3) 0.048(4) 0.064(4) -0.008(3) -0.010(3) 0.011(3)
O1 0.123(5) 0.052(3) 0.053(3) 0.035(2) 0.025(3) 0.009(3)
O2 0.046(2) 0.073(3) 0.059(3) 0.029(3) 0.024(2) 0.008(2)
O3 0.075(3) 0.041(2) 0.037(2) 0.0028(19) -0.018(2) -0.010(2)
F1 0.0372(19) 0.072(3) 0.099(3) -0.010(2) -0.003(2) 0.0218(19)
F2 0.0357(18) 0.035(2) 0.144(4) 0.007(2) 0.003(2) -0.0052(16)
F3 0.115(4) 0.153(6) 0.081(3) -0.073(4) -0.060(3) 0.051(4)
P1 0.0258(5) 0.0247(6) 0.0119(5) 0.0032(4) 0.0049(4) 0.0032(4)
P2 0.0252(5) 0.0220(6) 0.0155(5) 0.0021(4) 0.0062(4) 0.0014(4)
S1 0.0481(8) 0.0403(8) 0.0339(7) 0.0180(6) 0.0048(6) -0.0046(6)
Cu1 0.0345(3) 0.0352(4) 0.0204(3) 0.0063(2) 0.0046(2) 0.0038(3)
N1 0.0274(18) 0.0215(19) 0.0109(15) 0.0032(14) 0.0022(13) 0.0022(14)
N2 0.0272(18) 0.0191(18) 0.0119(15) 0.0034(13) 0.0027(13) 0.0004(14)

loop_
_atom_type_symbol
_atom_type_description
_atom_type_scat_dispersion_real
_atom_type_scat_dispersion_imag
_atom_type_scat_source
C C 0.0033 0.0016 'International Tables Vol C Tables 4.2.6.8 and 6.1.1.4'
H H 0.0000 0.0000 'International Tables Vol C Tables 4.2.6.8 and 6.1.1.4'
O O 0.0106 0.0060 'International Tables Vol C Tables 4.2.6.8 and 6.1.1.4'
F F 0.0171 0.0103 'International Tables Vol C Tables 4.2.6.8 and 6.1.1.4'
P P 0.1023 0.0942 'International Tables Vol C Tables 4.2.6.8 and 6.1.1.4'
S S 0.1246 0.1234 'International Tables Vol C Tables 4.2.6.8 and 6.1.1.4'
Cu Cu 0.3201 1.2651 'International Tables Vol C Tables 4.2.6.8 and 6.1.1.4'
N N 0.0061 0.0033 'International Tables Vol C Tables 4.2.6.8 and 6.1.1.4'

loop_
_geom_angle_atom_site_label_1
_geom_angle_atom_site_label_2
_geom_angle_atom_site_label_3
_geom_angle
_geom_angle_site_symmetry_1
_geom_angle_site_symmetry_3
N2 C1 N1 106.7(3) . .
N2 C1 Cu1 121.1(3) . 3_665
N1 C1 Cu1 132.2(3) . 3_665
C3 C2 N1 107.8(4) . .
C3 C2 H2 126.1 . .
N1 C2 H2 126.1 . .
C2 C3 N2 107.2(4) . .
C2 C3 H3 126.4 . .
N2 C3 H3 126.4 . .
C6 C4 C5 111.1(4) . .
C6 C4 C7 109.0(4) . .
C5 C4 C7 109.4(5) . .
C6 C4 P1 116.0(4) . .
C5 C4 P1 106.9(3) . .
C7 C4 P1 104.1(3) . .
C4 C5 H5A 109.5 . .
C4 C5 H5B 109.5 . .
H5A C5 H5B 109.5 . .
C4 C5 H5C 109.5 . .
H5A C5 H5C 109.5 . .
H5B C5 H5C 109.5 . .
C4 C6 H6A 109.5 . .
C4 C6 H6B 109.5 . .
H6A C6 H6B 109.5 . .
C4 C6 H6C 109.5 . .
H6A C6 H6C 109.5 . .
H6B C6 H6C 109.5 . .
C4 C7 H7A 109.5 . .
C4 C7 H7B 109.5 . .
H7A C7 H7B 109.5 . .
C4 C7 H7C 109.5 . .
H7A C7 H7C 109.5 . .
H7B C7 H7C 109.5 . .
C10 C8 C11 110.2(4) . .
C10 C8 C9 109.0(5) . .
C11 C8 C9 109.9(5) . .
C10 C8 P1 105.4(4) . .
C11 C8 P1 116.2(3) . .
C9 C8 P1 105.8(3) . .
C8 C9 H9A 109.5 . .
C8 C9 H9B 109.5 . .
H9A C9 H9B 109.5 . .
C8 C9 H9C 109.5 . .
H9A C9 H9C 109.5 . .
H9B C9 H9C 109.5 . .
C8 C10 H10A 109.5 . .
C8 C10 H10B 109.5 . .
H10A C10 H10B 109.5 . .
C8 C10 H10C 109.5 . .
H10A C10 H10C 109.5 . .
H10B C10 H10C 109.5 . .
C8 C11 H11A 109.5 . .
C8 C11 H11B 109.5 . .
H11A C11 H11B 109.5 . .
C8 C11 H11C 109.5 . .
H11A C11 H11C 109.5 . .
H11B C11 H11C 109.5 . .
C15 C12 C14 110.6(5) . .
C15 C12 C13 108.9(5) . .
C14 C12 C13 107.2(5) . .
C15 C12 P2 106.5(4) . .
C14 C12 P2 119.5(4) . .
C13 C12 P2 103.7(4) . .
C12 C13 H13A 109.5 . .
C12 C13 H13B 109.5 . .
H13A C13 H13B 109.5 . .
C12 C13 H13C 109.5 . .
H13A C13 H13C 109.5 . .
H13B C13 H13C 109.5 . .
C12 C14 H14A 109.5 . .
C12 C14 H14B 109.5 . .
H14A C14 H14B 109.5 . .
C12 C14 H14C 109.5 . .
H14A C14 H14C 109.5 . .
H14B C14 H14C 109.5 . .
C12 C15 H15A 109.5 . .
C12 C15 H15B 109.5 . .
H15A C15 H15B 109.5 . .
C12 C15 H15C 109.5 . .
H15A C15 H15C 109.5 . .
H15B C15 H15C 109.5 . .
C17 C16 C19 110.0(5) . .
C17 C16 C18 109.1(5) . .
C19 C16 C18 107.0(5) . .
C17 C16 P2 105.3(4) . .
C19 C16 P2 119.4(4) . .
C18 C16 P2 105.7(4) . .
C16 C17 H17A 109.5 . .
C16 C17 H17B 109.5 . .
H17A C17 H17B 109.5 . .
C16 C17 H17C 109.5 . .
H17A C17 H17C 109.5 . .
H17B C17 H17C 109.5 . .
C16 C18 H18A 109.5 . .
C16 C18 H18B 109.5 . .
H18A C18 H18B 109.5 . .
C16 C18 H18C 109.5 . .
H18A C18 H18C 109.5 . .
H18B C18 H18C 109.5 . .
C16 C19 H19A 109.5 . .
C16 C19 H19B 109.5 . .
H19A C19 H19B 109.5 . .
C16 C19 H19C 109.5 . .
H19A C19 H19C 109.5 . .
H19B C19 H19C 109.5 . .
F3 C20 F1 106.4(5) . .
F3 C20 F2 108.1(6) . .
F1 C20 F2 107.9(6) . .
F3 C20 S1 111.4(6) . .
F1 C20 S1 112.2(5) . .
F2 C20 S1 110.6(4) . .
N1 P1 C4 103.92(19) . .
N1 P1 C8 104.1(2) . .
C4 P1 C8 115.1(2) . .
N1 P1 Cu1 106.81(12) . .
C4 P1 Cu1 111.27(16) . .
C8 P1 Cu1 114.40(16) . .
N2 P2 C12 102.1(2) . .
N2 P2 C16 100.97(19) . .
C12 P2 C16 114.0(2) . .
O1 S1 O2 116.4(3) . .
O1 S1 O3 114.8(3) . .
O2 S1 O3 114.9(3) . .
O1 S1 C20 103.7(4) . .
O2 S1 C20 103.1(3) . .
O3 S1 C20 101.0(3) . .
C1 Cu1 P1 177.81(13) 3_665 .
C1 Cu1 Cu1 86.81(12) 3_665 3_665
P1 Cu1 Cu1 92.93(4) . 3_665
C1 N1 C2 108.4(3) . .
C1 N1 P1 121.1(3) . .
C2 N1 P1 130.2(3) . .
C1 N2 C3 109.9(3) . .
C1 N2 P2 116.7(3) . .
C3 N2 P2 133.4(3) . .

loop_
_geom_bond_atom_site_label_1
_geom_bond_atom_site_label_2
_geom_bond_distance
_geom_bond_site_symmetry_2
C1 N2 1.349(5) .
C1 N1 1.360(5) .
C1 Cu1 1.923(4) 3_665
C2 C3 1.330(6) .
C2 N1 1.409(6) .
C2 H2 0.9500 .
C3 N2 1.396(5) .
C3 H3 0.9500 .
C4 C6 1.516(7) .
C4 C5 1.531(7) .
C4 C7 1.544(7) .
C4 P1 1.867(5) .
C5 H5A 0.9800 .
C5 H5B 0.9800 .
C5 H5C 0.9800 .
C6 H6A 0.9800 .
C6 H6B 0.9800 .
C6 H6C 0.9800 .
C7 H7A 0.9800 .
C7 H7B 0.9800 .
C7 H7C 0.9800 .
C8 C10 1.525(8) .
C8 C11 1.534(7) .
C8 C9 1.544(8) .
C8 P1 1.869(5) .
C9 H9A 0.9800 .
C9 H9B 0.9800 .
C9 H9C 0.9800 .
C10 H10A 0.9800 .
C10 H10B 0.9800 .
C10 H10C 0.9800 .
C11 H11A 0.9800 .
C11 H11B 0.9800 .
C11 H11C 0.9800 .
C12 C15 1.516(9) .
C12 C14 1.537(9) .
C12 C13 1.540(10) .
C12 P2 1.860(5) .
C13 H13A 0.9800 .
C13 H13B 0.9800 .
C13 H13C 0.9800 .
C14 H14A 0.9800 .
C14 H14B 0.9800 .
C14 H14C 0.9800 .
C15 H15A 0.9800 .
C15 H15B 0.9800 .
C15 H15C 0.9800 .
C16 C17 1.523(8) .
C16 C19 1.528(8) .
C16 C18 1.535(7) .
C16 P2 1.871(5) .
C17 H17A 0.9800 .
C17 H17B 0.9800 .
C17 H17C 0.9800 .
C18 H18A 0.9800 .
C18 H18B 0.9800 .
C18 H18C 0.9800 .
C19 H19A 0.9800 .
C19 H19B 0.9800 .
C19 H19C 0.9800 .
C20 F3 1.321(8) .
C20 F1 1.332(7) .
C20 F2 1.335(8) .
C20 S1 1.816(7) .
O1 S1 1.427(5) .
O2 S1 1.431(5) .
O3 S1 1.440(4) .
P1 N1 1.736(4) .
P1 Cu1 2.1936(13) .
P2 N2 1.772(3) .
Cu1 C1 1.923(4) 3_665
Cu1 Cu1 2.6827(12) 3_665

loop_
_geom_torsion_atom_site_label_1
_geom_torsion_atom_site_label_2
_geom_torsion_atom_site_label_3
_geom_torsion_atom_site_label_4
_geom_torsion
_geom_torsion_site_symmetry_1
_geom_torsion_site_symmetry_4
N1 C2 C3 N2 0.8(5) . .
C6 C4 P1 N1 48.3(4) . .
C5 C4 P1 N1 172.8(3) . .
C7 C4 P1 N1 -71.4(4) . .
C6 C4 P1 C8 -64.9(4) . .
C5 C4 P1 C8 59.6(4) . .
C7 C4 P1 C8 175.4(3) . .
C6 C4 P1 Cu1 162.9(3) . .
C5 C4 P1 Cu1 -72.6(4) . .
C7 C4 P1 Cu1 43.2(4) . .
C10 C8 P1 N1 158.3(4) . .
C11 C8 P1 N1 -79.4(4) . .
C9 C8 P1 N1 42.9(4) . .
C10 C8 P1 C4 -88.7(4) . .
C11 C8 P1 C4 33.7(5) . .
C9 C8 P1 C4 155.9(4) . .
C10 C8 P1 Cu1 42.1(4) . .
C11 C8 P1 Cu1 164.4(4) . .
C9 C8 P1 Cu1 -73.4(4) . .
C15 C12 P2 N2 178.3(4) . .
C14 C12 P2 N2 -55.7(5) . .
C13 C12 P2 N2 63.5(4) . .
C15 C12 P2 C16 -73.8(5) . .
C14 C12 P2 C16 52.3(6) . .
C13 C12 P2 C16 171.4(4) . .
C17 C16 P2 N2 -54.7(4) . .
C19 C16 P2 N2 69.4(5) . .
C18 C16 P2 N2 -170.1(4) . .
C17 C16 P2 C12 -163.3(4) . .
C19 C16 P2 C12 -39.2(5) . .
C18 C16 P2 C12 81.2(5) . .
F3 C20 S1 O1 -60.7(5) . .
F1 C20 S1 O1 58.4(6) . .
F2 C20 S1 O1 179.0(5) . .
F3 C20 S1 O2 61.0(5) . .
F1 C20 S1 O2 -179.8(5) . .
F2 C20 S1 O2 -59.2(5) . .
F3 C20 S1 O3 -179.9(5) . .
F1 C20 S1 O3 -60.7(5) . .
F2 C20 S1 O3 59.9(5) . .
N1 P1 Cu1 Cu1 0.87(14) . 3_665
C4 P1 Cu1 Cu1 -111.91(16) . 3_665
C8 P1 Cu1 Cu1 115.50(19) . 3_665
N2 C1 N1 C2 1.3(5) . .
Cu1 C1 N1 C2 -179.5(3) 3_665 .
N2 C1 N1 P1 175.8(3) . .
Cu1 C1 N1 P1 -5.0(6) 3_665 .
C3 C2 N1 C1 -1.3(5) . .
C3 C2 N1 P1 -175.1(3) . .
C4 P1 N1 C1 119.3(3) . .
C8 P1 N1 C1 -119.8(3) . .
Cu1 P1 N1 C1 1.6(4) . .
C4 P1 N1 C2 -67.6(4) . .
C8 P1 N1 C2 53.3(4) . .
Cu1 P1 N1 C2 174.7(4) . .
N1 C1 N2 C3 -0.8(5) . .
Cu1 C1 N2 C3 179.8(3) 3_665 .
N1 C1 N2 P2 -177.2(3) . .
Cu1 C1 N2 P2 3.4(4) 3_665 .
C2 C3 N2 C1 0.0(5) . .
C2 C3 N2 P2 175.6(3) . .
C12 P2 N2 C1 -126.0(3) . .
C16 P2 N2 C1 116.4(3) . .
C12 P2 N2 C3 58.7(5) . .
C16 P2 N2 C3 -59.0(5) . .
